data_7110294
loop_
_publ_author_name
'Harvey, John D.'
'Ziegler, Christopher J.'

_publ_section_title
;
 Dianionic and trianionic macrocycles in cobalt N-confused porphyrin
 complexesElectronic supplementary information (ESI) available: Absorption
 spectra for 1, 2 and 4. See http://www.rsc.org/suppdata/cc/b4/b404261a/
;
_journal_issue 14
_journal_name_full 'Chemical Communications'
_journal_page_first 1666
_journal_page_last 1667
_journal_paper_doi 10.1039/b404261a
_journal_year 2004
_chemical_formula_sum 'C44 H30 Co N4 O'
_chemical_formula_weight 689.65
_chemical_name_common
;(5,10,15,20-tetraphenyl-2-aza-21-carba-
porphyrinato)(water)cobalt(iii)
;
_chemical_name_systematic
;
(5,10,15,20-tetraphenyl-2-aza-21-carba-porphyrinato)(water)cobalt(III)
;
_space_group_IT_number 87
_symmetry_cell_setting tetragonal
_symmetry_space_group_name_Hall '-I 4'
_symmetry_space_group_name_H-M 'I 4/m'
_atom_sites_solution_hydrogens geom
_atom_sites_solution_primary direct
_atom_sites_solution_secondary difmap
_audit_creation_method SHELXL-97
_cell_angle_alpha 90.00
_cell_angle_beta 90.00
_cell_angle_gamma 90.00
_cell_formula_units_Z 2
_cell_length_a 13.368(4)
_cell_length_b 13.368(4)
_cell_length_c 9.647(6)
_cell_measurement_reflns_used 642
_cell_measurement_temperature 100(2)
_cell_measurement_theta_max 18.58
_cell_measurement_theta_min 2.60
_cell_volume 1724.0(13)
_computing_cell_refinement 'Bruker SMART'
_computing_data_collection 'Bruker SMART'
_computing_data_reduction 'Bruker SAINT'
_computing_molecular_graphics 'Bruker SHELXTL'
_computing_publication_material 'Bruker SHELXTL'
_computing_structure_refinement 'SHELXL-97 (Sheldrick, 1997)'
_computing_structure_solution 'SHELXS-97 (Sheldrick, 1990)'
_diffrn_ambient_temperature 100(2)
_diffrn_measured_fraction_theta_full 0.999
_diffrn_measured_fraction_theta_max 0.999
_diffrn_measurement_device_type 'CCD area detector'
_diffrn_measurement_method 'phi and omega scans'
_diffrn_radiation_monochromator graphite
_diffrn_radiation_source 'fine-focus sealed tube'
_diffrn_radiation_type MoK\a
_diffrn_radiation_wavelength 0.71073
_diffrn_reflns_av_R_equivalents 0.1661
_diffrn_reflns_av_sigmaI/netI 0.1146
_diffrn_reflns_limit_h_max 15
_diffrn_reflns_limit_h_min -15
_diffrn_reflns_limit_k_max 15
_diffrn_reflns_limit_k_min -15
_diffrn_reflns_limit_l_max 11
_diffrn_reflns_limit_l_min -11
_diffrn_reflns_number 5560
_diffrn_reflns_theta_full 24.99
_diffrn_reflns_theta_max 24.99
_diffrn_reflns_theta_min 2.15
_exptl_absorpt_coefficient_mu 0.539
_exptl_absorpt_correction_T_max 0.9735
_exptl_absorpt_correction_T_min 0.5518
_exptl_absorpt_correction_type SADABS
_exptl_crystal_colour black
_exptl_crystal_density_diffrn 1.329
_exptl_crystal_density_meas 0
_exptl_crystal_density_method 'not measured'
_exptl_crystal_description needle
_exptl_crystal_F_000 714
_exptl_crystal_size_max 0.50
_exptl_crystal_size_mid 0.05
_exptl_crystal_size_min 0.05
_refine_diff_density_max 0.377
_refine_diff_density_min -0.443
_refine_diff_density_rms 0.087
_refine_ls_extinction_method none
_refine_ls_goodness_of_fit_ref 0.964
_refine_ls_hydrogen_treatment mixed
_refine_ls_matrix_type full
_refine_ls_number_parameters 76
_refine_ls_number_reflns 815
_refine_ls_number_restraints 0
_refine_ls_restrained_S_all 0.964
_refine_ls_R_factor_all 0.1554
_refine_ls_R_factor_gt 0.0908
_refine_ls_shift/su_max 0.000
_refine_ls_shift/su_mean 0.000
_refine_ls_structure_factor_coef Fsqd
_refine_ls_weighting_details 'calc w=1/[\s^2^(Fo^2^)+(0.1720P)^2^+0.0000P] where P=(Fo^2^+2Fc^2^)/3'
_refine_ls_weighting_scheme calc
_refine_ls_wR_factor_gt 0.2302
_refine_ls_wR_factor_ref 0.2659
_reflns_number_gt 462
_reflns_number_total 815
_reflns_threshold_expression >2sigma(I)
_cod_data_source_file b404261asup1.cif
_cod_data_source_block Co(NCTPP)(H2O)
_cod_depositor_comments
;
The following automatic conversions were performed:

'_symmetry_cell_setting' value 'Tetragonal' changed to 'tetragonal'
according to /home/saulius/struct/CIF-dictionaries/cif_core.dic
dictionary named 'cif_core.dic' version 2.4.2 from 2011-04-26.

Automatic conversion script
Id: cif_fix_values 1891 2012-01-12 08:04:46Z andrius 
;
_cod_original_cell_volume 1723.8(14)
_cod_original_sg_symbol_H-M I4/m
_cod_database_code 7110294

loop_
_symmetry_equiv_pos_as_xyz
'x, y, z'
'-x, -y, z'
'-y, x, z'
'y, -x, z'
'x+1/2, y+1/2, z+1/2'
'-x+1/2, -y+1/2, z+1/2'
'-y+1/2, x+1/2, z+1/2'
'y+1/2, -x+1/2, z+1/2'
'-x, -y, -z'
'x, y, -z'
'y, -x, -z'
'-y, x, -z'
'-x+1/2, -y+1/2, -z+1/2'
'x+1/2, y+1/2, -z+1/2'
'y+1/2, -x+1/2, -z+1/2'
'-y+1/2, x+1/2, -z+1/2'

loop_
_atom_site_label
_atom_site_type_symbol
_atom_site_fract_x
_atom_site_fract_y
_atom_site_fract_z
_atom_site_U_iso_or_equiv
_atom_site_adp_type
_atom_site_occupancy
_atom_site_symmetry_multiplicity
_atom_site_calc_flag
_atom_site_refinement_flags
C1 C 0.2260(6) 1.0298(7) 0.5000 0.057(2) Uani 1 2 d S
C2 C 0.3178(7) 0.9743(6) 0.5000 0.065(3) Uani 1 2 d S
H2 H 0.3822 1.0007 0.5000 0.078 Uiso 1 2 calc SR
C3 C 0.2929(6) 0.8768(7) 0.5000 0.061(2) Uani 1 2 d S
H3 H 0.3373 0.8233 0.5000 0.074 Uiso 1 2 calc SR
C4 C 0.1850(7) 0.8696(6) 0.5000 0.060(2) Uani 1 2 d S
C5 C 0.1344(6) 0.7794(6) 0.5000 0.058(2) Uani 1 2 d S
C6 C 0.1921(6) 0.6815(6) 0.5000 0.059(2) Uani 1 2 d S
C7 C 0.2174(7) 0.6347(6) 0.6190(9) 0.094(3) Uani 1 1 d .
H7 H 0.1984 0.6634 0.7028 0.113 Uiso 1 1 calc R
C8 C 0.2711(7) 0.5448(6) 0.6211(10) 0.096(3) Uani 1 1 d .
H8 H 0.2875 0.5145 0.7049 0.115 Uiso 1 1 calc R
C9 C 0.2988(8) 0.5027(7) 0.5000 0.083(4) Uani 1 2 d S
H9 H 0.3370 0.4445 0.5000 0.099 Uiso 1 2 calc SR
Co1 Co 0.0000 1.0000 0.5000 0.0566(10) Uani 1 8 d S
H1 H -0.055(3) 0.961(4) 0.785(5) 0.035(13) Uiso 1 1 d .
N1 N 0.1454(6) 0.9655(6) 0.5000 0.068(2) Uani 1 2 d S
O1 O 0.0000 1.0000 0.710(3) 0.110(8) Uani 0.50 4 d SP

loop_
_atom_site_aniso_label
_atom_site_aniso_U_11
_atom_site_aniso_U_22
_atom_site_aniso_U_33
_atom_site_aniso_U_23
_atom_site_aniso_U_13
_atom_site_aniso_U_12
C1 0.049(5) 0.059(5) 0.064(6) 0.000 0.000 -0.005(4)
C2 0.050(5) 0.048(5) 0.099(7) 0.000 0.000 0.002(4)
C3 0.040(4) 0.054(5) 0.090(7) 0.000 0.000 0.007(4)
C4 0.051(5) 0.050(5) 0.080(7) 0.000 0.000 0.007(4)
C5 0.048(5) 0.047(5) 0.079(6) 0.000 0.000 0.005(4)
C6 0.053(5) 0.043(5) 0.080(7) 0.000 0.000 0.001(4)
C7 0.117(7) 0.079(5) 0.085(6) -0.003(4) 0.003(5) 0.033(5)
C8 0.115(7) 0.059(4) 0.114(8) 0.018(4) 0.002(5) 0.026(4)
C9 0.059(6) 0.036(5) 0.152(12) 0.000 0.000 -0.002(4)
Co1 0.0441(10) 0.0441(10) 0.082(2) 0.000 0.000 0.000
N1 0.055(4) 0.057(5) 0.090(6) 0.000 0.000 0.008(4)
O1 0.090(10) 0.090(10) 0.15(2) 0.000 0.000 0.000

loop_
_atom_type_symbol
_atom_type_description
_atom_type_scat_dispersion_real
_atom_type_scat_dispersion_imag
_atom_type_scat_source
C C 0.0033 0.0016 'International Tables Vol C Tables 4.2.6.8 and 6.1.1.4'
H H 0.0000 0.0000 'International Tables Vol C Tables 4.2.6.8 and 6.1.1.4'
N N 0.0061 0.0033 'International Tables Vol C Tables 4.2.6.8 and 6.1.1.4'
Co Co 0.3494 0.9721 'International Tables Vol C Tables 4.2.6.8 and 6.1.1.4'
O O 0.0106 0.0060 'International Tables Vol C Tables 4.2.6.8 and 6.1.1.4'

loop_
_geom_angle_atom_site_label_1
_geom_angle_atom_site_label_2
_geom_angle_atom_site_label_3
_geom_angle
_geom_angle_site_symmetry_1
_geom_angle_site_symmetry_3
N1 C1 C5 125.7(8) . 3_665
N1 C1 C2 110.3(8) . .
C5 C1 C2 124.0(8) 3_665 .
C3 C2 C1 106.8(8) . .
C2 C3 C4 108.1(7) . .
C5 C4 N1 128.3(8) . .
C5 C4 C3 123.0(8) . .
N1 C4 C3 108.7(8) . .
C4 C5 C1 122.2(8) . 11_466
C4 C5 C6 120.2(8) . .
C1 C5 C6 117.6(8) 11_466 .
C7 C6 C7 116.4(9) . 10_556
C7 C6 C5 121.8(5) . .
C7 C6 C5 121.8(5) 10_556 .
C6 C7 C8 122.6(8) . .
C9 C8 C7 119.1(9) . .
C8 C9 C8 120.1(10) 10_556 .
N1 Co1 N1 90.000(1) 3_665 9_576
N1 Co1 N1 90.000(1) 3_665 .
N1 Co1 N1 180.000(1) 9_576 .
N1 Co1 N1 180.000(1) 3_665 11_466
N1 Co1 N1 90.000(1) 9_576 11_466
N1 Co1 N1 90.0 . 11_466
N1 Co1 O1 90.000(3) 3_665 9_576
N1 Co1 O1 90.000(5) 9_576 9_576
N1 Co1 O1 90.000(5) . 9_576
N1 Co1 O1 90.000(3) 11_466 9_576
N1 Co1 O1 90.000(3) 3_665 .
N1 Co1 O1 90.000(5) 9_576 .
N1 Co1 O1 90.000(5) . .
N1 Co1 O1 90.000(3) 11_466 .
O1 Co1 O1 180.000(7) 9_576 .
C1 N1 C4 106.2(7) . .
C1 N1 Co1 128.0(6) . .
C4 N1 Co1 125.8(6) . .

loop_
_geom_bond_atom_site_label_1
_geom_bond_atom_site_label_2
_geom_bond_distance
_geom_bond_site_symmetry_2
C1 N1 1.378(11) .
C1 C5 1.400(13) 3_665
C1 C2 1.434(12) .
C2 C3 1.346(13) .
C3 C4 1.446(12) .
C4 C5 1.383(12) .
C4 N1 1.386(11) .
C5 C1 1.400(13) 11_466
C5 C6 1.518(12) .
C6 C7 1.350(9) .
C6 C7 1.350(9) 10_556
C7 C8 1.401(11) .
C8 C9 1.348(10) .
C9 C8 1.348(10) 10_556
Co1 N1 1.998(7) 3_665
Co1 N1 1.998(7) 9_576
Co1 N1 1.998(7) .
Co1 N1 1.998(7) 11_466
Co1 O1 2.03(3) 9_576
Co1 O1 2.03(3) .
